data_1507665
loop_
_publ_author_name
'Moorthy, Jarugu Narasimha'
'Mandal, Susovan'
'Parida, Keshaba Nanda'

_publ_section_title
;
 Through-space control of the persistence of photogenerated o-quinonoid
 intermediates in naphthalenes containing cofacially oriented chromenes
 and arenes.
;
_journal_issue 10
_journal_name_full 'Organic letters'
_journal_page_first 2438
_journal_page_last 2441
_journal_paper_doi 10.1021/ol300449p
_journal_volume 14
_journal_year 2012
_chemical_formula_moiety 'C38 H28 O2'
_chemical_formula_sum 'C38 H28 O2'
_chemical_formula_weight 516.60
_chemical_name_common
;
 6-(8-(4-methoxyphenyl)naphthalen-1-yl)-2,2-diphenyl-2H-chromene
;
_chemical_name_systematic
;
 6-(8-(4-methoxyphenyl)naphthalen-1-yl)-2,2-diphenyl-2H-chromene
;
_space_group_IT_number 14
_symmetry_cell_setting monoclinic
_symmetry_space_group_name_Hall '-P 2ybc'
_symmetry_space_group_name_H-M 'P 1 21/c 1'
_atom_sites_solution_hydrogens geom
_atom_sites_solution_primary direct
_atom_sites_solution_secondary difmap
_audit_creation_method SHELXL-97
_cell_angle_alpha 90.00
_cell_angle_beta 94.888(6)
_cell_angle_gamma 90.00
_cell_formula_units_Z 4
_cell_length_a 16.815(4)
_cell_length_b 10.498(3)
_cell_length_c 15.113(4)
_cell_measurement_temperature 100(2)
_cell_volume 2658.1(12)
_computing_cell_refinement 'Bruker SAINT'
_computing_data_collection 'Bruker APEX'
_computing_data_reduction 'Bruker SAINT'
_computing_molecular_graphics 'SHELXL 5.1, XP (Sheldrick, 1994)'
_computing_publication_material SHELXS-97
_computing_structure_refinement 'SHELXL-97 (Sheldrick, 2008)'
_computing_structure_solution 'SHELXS-97 (Sheldrick, 2008)'
_diffrn_ambient_temperature 100(2)
_diffrn_measured_fraction_theta_full 0.970
_diffrn_measured_fraction_theta_max 0.970
_diffrn_measurement_device_type 'Bruker SMART APEX'
_diffrn_measurement_method 'phi and omega scans'
_diffrn_radiation_monochromator graphite
_diffrn_radiation_source 'fine-focus sealed tube'
_diffrn_radiation_type MoK\a
_diffrn_radiation_wavelength 0.71073
_diffrn_reflns_av_R_equivalents 0.0897
_diffrn_reflns_av_sigmaI/netI 0.1302
_diffrn_reflns_limit_h_max 14
_diffrn_reflns_limit_h_min -22
_diffrn_reflns_limit_k_max 14
_diffrn_reflns_limit_k_min -13
_diffrn_reflns_limit_l_max 20
_diffrn_reflns_limit_l_min -19
_diffrn_reflns_number 16988
_diffrn_reflns_theta_full 28.43
_diffrn_reflns_theta_max 28.43
_diffrn_reflns_theta_min 2.29
_exptl_absorpt_coefficient_mu 0.078
_exptl_absorpt_correction_type none
_exptl_crystal_colour colorless
_exptl_crystal_density_diffrn 1.291
_exptl_crystal_density_method 'not measured'
_exptl_crystal_description cuboidal
_exptl_crystal_F_000 1088
_exptl_crystal_size_max 0.23
_exptl_crystal_size_mid 0.17
_exptl_crystal_size_min 0.12
_refine_diff_density_max 0.965
_refine_diff_density_min -0.292
_refine_diff_density_rms 0.077
_refine_ls_extinction_method none
_refine_ls_goodness_of_fit_ref 1.016
_refine_ls_hydrogen_treatment constr
_refine_ls_matrix_type full
_refine_ls_number_parameters 361
_refine_ls_number_reflns 6493
_refine_ls_number_restraints 0
_refine_ls_restrained_S_all 1.016
_refine_ls_R_factor_all 0.2566
_refine_ls_R_factor_gt 0.1231
_refine_ls_shift/su_max 0.000
_refine_ls_shift/su_mean 0.000
_refine_ls_structure_factor_coef Fsqd
_refine_ls_weighting_details 'calc w=1/[\s^2^(Fo^2^)+(0.2000P)^2^+0.0000P] where P=(Fo^2^+2Fc^2^)/3'
_refine_ls_weighting_scheme calc
_refine_ls_wR_factor_gt 0.3103
_refine_ls_wR_factor_ref 0.3989
_reflns_number_gt 2431
_reflns_number_total 6493
_reflns_threshold_expression >2sigma(I)
_cod_data_source_file ol300449p_si_002.cif
_cod_data_source_block 2
_cod_depositor_comments
;
The following automatic conversions were performed:

'_symmetry_cell_setting' value 'Monoclinic' changed to 'monoclinic'
according to /home/saulius/struct/CIF-dictionaries/cif_core.dic
dictionary named 'cif_core.dic' version 2.4.1 from 2010-06-29.

Automatic conversion script
Id: cif_fix_values 1715 2011-07-08 13:25:40Z adriana 

 Adding full bibliography for 1507664--1507666.cif.
;
_cod_original_cell_volume 2658.2(12)
_cod_original_sg_symbol_H-M 'P 21/c'
_cod_database_code 1507665

loop_
_symmetry_equiv_pos_as_xyz
'x, y, z'
'-x, y+1/2, -z+1/2'
'-x, -y, -z'
'x, -y-1/2, z-1/2'

loop_
_atom_site_label
_atom_site_type_symbol
_atom_site_fract_x
_atom_site_fract_y
_atom_site_fract_z
_atom_site_U_iso_or_equiv
_atom_site_adp_type
_atom_site_occupancy
_atom_site_symmetry_multiplicity
_atom_site_calc_flag
_atom_site_refinement_flags
O2 O 0.8169(2) -0.0514(3) 0.1808(3) 0.0630(11) Uani 1 1 d .
O1 O 0.7662(2) -0.1334(3) 0.4520(2) 0.0550(10) Uani 1 1 d .
C8 C 0.7337(3) -0.0627(4) 0.1613(3) 0.0404(11) Uani 1 1 d .
C32 C 0.5345(3) -0.0877(5) 0.3339(4) 0.0523(13) Uani 1 1 d .
C9 C 0.6853(4) 0.0330(5) 0.1889(3) 0.0549(14) Uani 1 1 d .
C29 C 0.4535(3) -0.0645(5) 0.2905(5) 0.0603(16) Uani 1 1 d .
C4 C 0.6017(3) 0.0126(6) 0.1758(4) 0.0545(14) Uani 1 1 d .
H4 H 0.5669 0.0759 0.1916 0.065 Uiso 1 1 calc R
C3 C 0.7178(4) 0.1470(5) 0.2284(4) 0.0622(16) Uani 1 1 d .
H3 H 0.6856 0.2051 0.2551 0.075 Uiso 1 1 calc R
C35 C 0.6895(3) -0.1257(5) 0.4128(3) 0.0487(13) Uani 1 1 d .
C36 C 0.6504(3) -0.2215(4) 0.3650(3) 0.0462(12) Uani 1 1 d .
H36 H 0.6755 -0.2997 0.3594 0.055 Uiso 1 1 calc R
C16 C 0.8641(3) 0.1174(5) 0.0895(3) 0.0496(13) Uani 1 1 d .
C7 C 0.7060(3) -0.1733(5) 0.1254(4) 0.0548(14) Uani 1 1 d .
H7 H 0.7409 -0.2364 0.1095 0.066 Uiso 1 1 calc R
C37 C 0.5751(3) -0.2030(5) 0.3257(3) 0.0485(13) Uani 1 1 d .
H37 H 0.5502 -0.2687 0.2926 0.058 Uiso 1 1 calc R
C10 C 0.9332(3) 0.0642(5) 0.2398(3) 0.0528(14) Uani 1 1 d .
C34 C 0.6499(3) -0.0109(5) 0.4244(4) 0.0576(14) Uani 1 1 d .
H34 H 0.6751 0.0544 0.4575 0.069 Uiso 1 1 calc R
C33 C 0.5737(3) 0.0046(5) 0.3868(5) 0.0640(16) Uani 1 1 d .
H33 H 0.5471 0.0801 0.3971 0.077 Uiso 1 1 calc R
C1 C 0.8510(4) 0.0738(6) 0.1836(4) 0.0664(18) Uani 1 1 d .
C5 C 0.5718(3) -0.0986(6) 0.1405(3) 0.0540(14) Uani 1 1 d .
C23 C 0.4535(3) -0.1491(6) 0.0451(4) 0.0662(17) Uani 1 1 d .
H23 H 0.4884 -0.1716 0.0032 0.079 Uiso 1 1 calc R
C20 C 0.9123(4) 0.0776(13) -0.0548(6) 0.111(3) Uani 1 1 d .
H20 H 0.9319 0.0210 -0.0949 0.133 Uiso 1 1 calc R
C22 C 0.4848(3) -0.1138(5) 0.1276(4) 0.0568(15) Uani 1 1 d .
C30 C 0.4317(3) -0.0838(5) 0.1950(4) 0.0561(15) Uani 1 1 d .
C13 C 1.0710(4) 0.0609(7) 0.3546(4) 0.0721(18) Uani 1 1 d .
H13 H 1.1181 0.0569 0.3915 0.087 Uiso 1 1 calc R
C27 C 0.3165(4) -0.0080(6) 0.3146(7) 0.085(2) Uani 1 1 d .
H27 H 0.2803 0.0232 0.3524 0.102 Uiso 1 1 calc R
C6 C 0.6246(3) -0.1904(5) 0.1128(4) 0.0521(13) Uani 1 1 d .
H6 H 0.6044 -0.2643 0.0853 0.062 Uiso 1 1 calc R
C31 C 0.3475(3) -0.0756(5) 0.1669(5) 0.0618(17) Uani 1 1 d .
C28 C 0.3959(3) -0.0274(5) 0.3449(5) 0.0720(18) Uani 1 1 d .
H28 H 0.4110 -0.0148 0.4049 0.086 Uiso 1 1 calc R
C38 C 0.8109(4) -0.2413(6) 0.4314(4) 0.0636(16) Uani 1 1 d .
H38A H 0.8632 -0.2364 0.4621 0.095 Uiso 1 1 calc R
H38B H 0.8155 -0.2442 0.3685 0.095 Uiso 1 1 calc R
H38C H 0.7845 -0.3169 0.4494 0.095 Uiso 1 1 calc R
C25 C 0.3205(4) -0.1115(6) 0.0800(5) 0.0707(19) Uani 1 1 d .
H25 H 0.2662 -0.1067 0.0623 0.085 Uiso 1 1 calc R
C15 C 0.9958(4) 0.1458(7) 0.2268(4) 0.0752(19) Uani 1 1 d .
H15 H 0.9918 0.2025 0.1794 0.090 Uiso 1 1 calc R
C24 C 0.3717(4) -0.1532(6) 0.0205(5) 0.0696(18) Uani 1 1 d .
H24 H 0.3525 -0.1836 -0.0350 0.084 Uiso 1 1 calc R
C11 C 0.9404(5) -0.0125(6) 0.3128(5) 0.083(2) Uani 1 1 d .
H11 H 0.8981 -0.0654 0.3242 0.099 Uiso 1 1 calc R
C26 C 0.2928(4) -0.0361(5) 0.2274(7) 0.081(2) Uani 1 1 d .
H26 H 0.2391 -0.0289 0.2076 0.097 Uiso 1 1 calc R
C2 C 0.7978(3) 0.1682(6) 0.2261(4) 0.0675(17) Uani 1 1 d .
H2 H 0.8200 0.2423 0.2511 0.081 Uiso 1 1 calc R
C17 C 0.8436(4) 0.2420(7) 0.0649(5) 0.082(2) Uani 1 1 d .
H17 H 0.8193 0.2954 0.1036 0.099 Uiso 1 1 calc R
C14 C 1.0634(4) 0.1432(9) 0.2837(4) 0.090(2) Uani 1 1 d .
H14 H 1.1052 0.1981 0.2742 0.108 Uiso 1 1 calc R
C21 C 0.8967(3) 0.0426(8) 0.0305(5) 0.084(2) Uani 1 1 d .
H21 H 0.9099 -0.0401 0.0483 0.100 Uiso 1 1 calc R
C12 C 1.0078(4) -0.0141(6) 0.3696(5) 0.076(2) Uani 1 1 d .
H12 H 1.0105 -0.0671 0.4191 0.091 Uiso 1 1 calc R
C19 C 0.8974(5) 0.1950(12) -0.0736(7) 0.103(3) Uani 1 1 d .
H19 H 0.9132 0.2219 -0.1280 0.123 Uiso 1 1 calc R
C18 C 0.8614(5) 0.2880(9) -0.0250(7) 0.109(3) Uani 1 1 d .
H18 H 0.8496 0.3697 -0.0461 0.130 Uiso 1 1 calc R

loop_
_atom_site_aniso_label
_atom_site_aniso_U_11
_atom_site_aniso_U_22
_atom_site_aniso_U_33
_atom_site_aniso_U_23
_atom_site_aniso_U_13
_atom_site_aniso_U_12
O2 0.056(2) 0.050(2) 0.082(3) -0.011(2) 0.001(2) -0.0010(18)
O1 0.057(2) 0.049(2) 0.060(2) 0.0028(17) 0.0068(18) 0.0019(17)
C8 0.040(3) 0.040(3) 0.043(3) -0.005(2) 0.012(2) 0.009(2)
C32 0.050(3) 0.040(3) 0.067(4) 0.003(3) 0.013(3) -0.004(2)
C9 0.076(4) 0.044(3) 0.047(3) 0.003(2) 0.018(3) 0.000(3)
C29 0.045(3) 0.035(3) 0.103(5) 0.000(3) 0.013(3) -0.007(2)
C4 0.043(3) 0.066(4) 0.055(3) 0.018(3) 0.006(2) 0.013(3)
C3 0.084(4) 0.041(3) 0.061(4) -0.007(3) 0.003(3) 0.027(3)
C35 0.054(3) 0.048(3) 0.046(3) 0.001(2) 0.018(2) 0.000(2)
C36 0.059(3) 0.032(2) 0.049(3) 0.009(2) 0.015(2) 0.009(2)
C16 0.036(3) 0.060(3) 0.050(3) -0.010(3) -0.006(2) -0.006(2)
C7 0.062(3) 0.041(3) 0.063(4) -0.012(3) 0.017(3) 0.007(2)
C37 0.058(3) 0.042(3) 0.048(3) 0.001(2) 0.016(2) -0.005(2)
C10 0.059(3) 0.053(3) 0.046(3) -0.010(3) 0.000(3) -0.008(3)
C34 0.061(4) 0.043(3) 0.070(4) -0.008(3) 0.011(3) -0.003(3)
C33 0.054(3) 0.042(3) 0.098(5) -0.007(3) 0.020(3) -0.003(3)
C1 0.068(4) 0.056(3) 0.069(4) 0.003(3) -0.031(3) -0.017(3)
C5 0.051(3) 0.060(4) 0.051(3) 0.018(3) 0.006(3) -0.004(3)
C23 0.056(4) 0.072(4) 0.070(4) 0.037(3) 0.003(3) -0.002(3)
C20 0.043(4) 0.208(12) 0.086(6) -0.039(7) 0.022(4) -0.026(6)
C22 0.043(3) 0.050(3) 0.077(4) 0.022(3) 0.006(3) -0.005(2)
C30 0.040(3) 0.038(3) 0.091(4) 0.019(3) 0.006(3) -0.002(2)
C13 0.059(4) 0.089(5) 0.065(4) -0.012(4) -0.014(3) 0.017(4)
C27 0.048(4) 0.047(3) 0.166(8) -0.025(4) 0.040(4) -0.011(3)
C6 0.052(3) 0.051(3) 0.054(3) 0.002(3) 0.006(2) -0.001(3)
C31 0.036(3) 0.035(3) 0.116(5) 0.024(3) 0.018(3) -0.001(2)
C28 0.053(4) 0.053(3) 0.112(5) -0.021(3) 0.018(4) 0.000(3)
C38 0.080(4) 0.060(4) 0.052(3) 0.003(3) 0.009(3) 0.010(3)
C25 0.046(3) 0.065(4) 0.098(5) 0.039(4) -0.005(4) -0.014(3)
C15 0.055(4) 0.113(5) 0.057(4) 0.012(4) -0.003(3) -0.017(4)
C24 0.060(4) 0.067(4) 0.080(4) 0.035(3) -0.001(3) -0.010(3)
C11 0.101(5) 0.060(4) 0.082(5) 0.012(3) -0.026(4) -0.026(4)
C26 0.041(3) 0.037(3) 0.167(8) 0.011(4) 0.023(4) -0.008(3)
C2 0.047(3) 0.068(4) 0.087(5) -0.020(3) 0.002(3) -0.007(3)
C17 0.061(4) 0.072(4) 0.109(6) 0.011(4) -0.019(4) -0.019(3)
C14 0.048(4) 0.166(7) 0.055(4) 0.019(4) -0.002(3) -0.032(4)
C21 0.036(3) 0.137(6) 0.077(5) -0.044(5) -0.005(3) 0.006(4)
C12 0.077(4) 0.064(4) 0.080(5) 0.015(3) -0.029(4) -0.005(3)
C19 0.081(6) 0.117(7) 0.109(7) 0.032(7) 0.000(5) -0.050(6)
C18 0.087(6) 0.085(6) 0.144(8) 0.030(6) -0.046(6) -0.039(5)

loop_
_atom_type_symbol
_atom_type_description
_atom_type_scat_dispersion_real
_atom_type_scat_dispersion_imag
_atom_type_scat_source
C C 0.0033 0.0016 'International Tables Vol C Tables 4.2.6.8 and 6.1.1.4'
H H 0.0000 0.0000 'International Tables Vol C Tables 4.2.6.8 and 6.1.1.4'
O O 0.0106 0.0060 'International Tables Vol C Tables 4.2.6.8 and 6.1.1.4'

loop_
_geom_angle_atom_site_label_1
_geom_angle_atom_site_label_2
_geom_angle_atom_site_label_3
_geom_angle
C8 O2 C1 118.1(4)
C35 O1 C38 116.8(4)
C7 C8 C9 123.8(5)
C7 C8 O2 117.4(4)
C9 C8 O2 118.4(4)
C33 C32 C37 116.3(5)
C33 C32 C29 121.0(5)
C37 C32 C29 122.7(5)
C8 C9 C3 121.5(5)
C8 C9 C4 116.8(5)
C3 C9 C4 121.7(5)
C28 C29 C30 119.6(5)
C28 C29 C32 116.6(6)
C30 C29 C32 123.7(5)
C5 C4 C9 120.8(5)
C5 C4 H4 119.6
C9 C4 H4 119.6
C2 C3 C9 118.0(5)
C2 C3 H3 121.0
C9 C3 H3 121.0
O1 C35 C36 124.9(5)
O1 C35 C34 115.9(5)
C36 C35 C34 119.2(5)
C37 C36 C35 120.6(5)
C37 C36 H36 119.7
C35 C36 H36 119.7
C21 C16 C17 118.5(7)
C21 C16 C1 122.9(6)
C17 C16 C1 118.5(6)
C8 C7 C6 118.3(5)
C8 C7 H7 120.9
C6 C7 H7 120.9
C36 C37 C32 121.7(5)
C36 C37 H37 119.2
C32 C37 H37 119.2
C11 C10 C15 117.7(5)
C11 C10 C1 119.5(5)
C15 C10 C1 122.0(5)
C33 C34 C35 119.4(5)
C33 C34 H34 120.3
C35 C34 H34 120.3
C34 C33 C32 122.7(5)
C34 C33 H33 118.7
C32 C33 H33 118.7
O2 C1 C2 111.2(5)
O2 C1 C16 109.7(4)
C2 C1 C16 109.6(5)
O2 C1 C10 106.9(4)
C2 C1 C10 109.8(5)
C16 C1 C10 109.6(5)
C4 C5 C6 119.1(5)
C4 C5 C22 118.4(5)
C6 C5 C22 122.4(5)
C22 C23 C24 123.2(6)
C22 C23 H23 118.4
C24 C23 H23 118.4
C19 C20 C21 114.3(9)
C19 C20 H20 122.8
C21 C20 H20 122.8
C23 C22 C30 119.4(5)
C23 C22 C5 117.0(6)
C30 C22 C5 123.5(5)
C31 C30 C22 117.0(6)
C31 C30 C29 115.9(5)
C22 C30 C29 127.1(5)
C12 C13 C14 118.2(6)
C12 C13 H13 120.9
C14 C13 H13 120.9
C28 C27 C26 118.5(7)
C28 C27 H27 120.8
C26 C27 H27 120.8
C7 C6 C5 121.2(5)
C7 C6 H6 119.4
C5 C6 H6 119.4
C26 C31 C25 120.5(6)
C26 C31 C30 120.1(7)
C25 C31 C30 119.4(6)
C29 C28 C27 123.3(7)
C29 C28 H28 118.4
C27 C28 H28 118.4
O1 C38 H38A 109.5
O1 C38 H38B 109.5
H38A C38 H38B 109.5
O1 C38 H38C 109.5
H38A C38 H38C 109.5
H38B C38 H38C 109.5
C24 C25 C31 121.8(6)
C24 C25 H25 119.1
C31 C25 H25 119.1
C14 C15 C10 120.0(6)
C14 C15 H15 120.0
C10 C15 H15 120.0
C25 C24 C23 118.5(7)
C25 C24 H24 120.8
C23 C24 H24 120.8
C10 C11 C12 122.0(7)
C10 C11 H11 119.0
C12 C11 H11 119.0
C27 C26 C31 122.1(6)
C27 C26 H26 119.0
C31 C26 H26 119.0
C3 C2 C1 121.6(5)
C3 C2 H2 119.2
C1 C2 H2 119.2
C16 C17 C18 118.7(8)
C16 C17 H17 120.6
C18 C17 H17 120.6
C15 C14 C13 121.4(6)
C15 C14 H14 119.3
C13 C14 H14 119.3
C16 C21 C20 125.7(9)
C16 C21 H21 117.2
C20 C21 H21 117.2
C13 C12 C11 120.6(6)
C13 C12 H12 119.7
C11 C12 H12 119.7
C20 C19 C18 130.0(9)
C20 C19 H19 115.0
C18 C19 H19 115.0
C19 C18 C17 112.5(8)
C19 C18 H18 123.8
C17 C18 H18 123.8

loop_
_geom_bond_atom_site_label_1
_geom_bond_atom_site_label_2
_geom_bond_distance
O2 C8 1.409(6)
O2 C1 1.434(6)
O1 C35 1.375(6)
O1 C38 1.409(6)
C8 C7 1.348(7)
C8 C9 1.381(7)
C32 C33 1.387(8)
C32 C37 1.401(7)
C32 C29 1.480(8)
C9 C3 1.426(8)
C9 C4 1.419(7)
C29 C28 1.379(8)
C29 C30 1.472(9)
C4 C5 1.362(8)
C4 H4 0.9300
C3 C2 1.366(8)
C3 H3 0.9300
C35 C36 1.373(7)
C35 C34 1.395(7)
C36 C37 1.367(7)
C36 H36 0.9300
C16 C21 1.340(8)
C16 C17 1.396(8)
C16 C1 1.526(8)
C7 C6 1.378(7)
C7 H7 0.9300
C37 H37 0.9300
C10 C11 1.363(8)
C10 C15 1.384(8)
C10 C1 1.563(7)
C34 C33 1.365(8)
C34 H34 0.9300
C33 H33 0.9300
C1 C2 1.515(9)
C5 C6 1.398(8)
C5 C22 1.467(7)
C23 C22 1.363(8)
C23 C24 1.394(8)
C23 H23 0.9300
C20 C19 1.284(13)
C20 C21 1.387(11)
C20 H20 0.9300
C22 C30 1.446(8)
C30 C31 1.446(7)
C13 C12 1.357(9)
C13 C14 1.374(10)
C13 H13 0.9300
C27 C28 1.388(9)
C27 C26 1.376(11)
C27 H27 0.9300
C6 H6 0.9300
C31 C26 1.413(10)
C31 C25 1.404(9)
C28 H28 0.9300
C38 H38A 0.9600
C38 H38B 0.9600
C38 H38C 0.9600
C25 C24 1.370(9)
C25 H25 0.9300
C15 C14 1.365(8)
C15 H15 0.9300
C24 H24 0.9300
C11 C12 1.361(8)
C11 H11 0.9300
C26 H26 0.9300
C2 H2 0.9300
C17 C18 1.497(12)
C17 H17 0.9300
C14 H14 0.9300
C21 H21 0.9300
C12 H12 0.9300
C19 C18 1.391(13)
C19 H19 0.9300
C18 H18 0.9300

loop_
_geom_torsion_atom_site_label_1
_geom_torsion_atom_site_label_2
_geom_torsion_atom_site_label_3
_geom_torsion_atom_site_label_4
_geom_torsion
C1 O2 C8 C7 154.8(5)
C1 O2 C8 C9 -32.3(7)
C7 C8 C9 C3 178.5(5)
O2 C8 C9 C3 6.1(7)
C7 C8 C9 C4 -1.6(8)
O2 C8 C9 C4 -174.0(4)
C33 C32 C29 C28 -54.2(7)
C37 C32 C29 C28 124.6(6)
C33 C32 C29 C30 128.3(6)
C37 C32 C29 C30 -52.9(7)
C8 C9 C4 C5 2.2(8)
C3 C9 C4 C5 -177.9(5)
C8 C9 C3 C2 9.9(8)
C4 C9 C3 C2 -169.9(5)
C38 O1 C35 C36 8.7(7)
C38 O1 C35 C34 -171.8(5)
O1 C35 C36 C37 -177.4(4)
C34 C35 C36 C37 3.1(8)
C9 C8 C7 C6 2.2(8)
O2 C8 C7 C6 174.6(4)
C35 C36 C37 C32 -1.3(7)
C33 C32 C37 C36 -2.3(8)
C29 C32 C37 C36 178.8(5)
O1 C35 C34 C33 179.3(5)
C36 C35 C34 C33 -1.2(8)
C35 C34 C33 C32 -2.7(9)
C37 C32 C33 C34 4.3(9)
C29 C32 C33 C34 -176.8(6)
C8 O2 C1 C2 39.0(6)
C8 O2 C1 C16 -82.5(6)
C8 O2 C1 C10 158.9(4)
C21 C16 C1 O2 -45.4(7)
C17 C16 C1 O2 136.7(5)
C21 C16 C1 C2 -167.9(5)
C17 C16 C1 C2 14.2(6)
C21 C16 C1 C10 71.5(6)
C17 C16 C1 C10 -106.4(6)
C11 C10 C1 O2 -38.4(7)
C15 C10 C1 O2 152.2(6)
C11 C10 C1 C2 82.4(7)
C15 C10 C1 C2 -87.1(7)
C11 C10 C1 C16 -157.1(6)
C15 C10 C1 C16 33.4(7)
C9 C4 C5 C6 -3.3(8)
C9 C4 C5 C22 -179.3(5)
C24 C23 C22 C30 2.7(8)
C24 C23 C22 C5 -172.6(5)
C4 C5 C22 C23 127.5(6)
C6 C5 C22 C23 -48.3(7)
C4 C5 C22 C30 -47.5(7)
C6 C5 C22 C30 136.6(5)
C23 C22 C30 C31 -8.6(7)
C5 C22 C30 C31 166.3(4)
C23 C22 C30 C29 169.2(5)
C5 C22 C30 C29 -15.9(8)
C28 C29 C30 C31 -6.7(7)
C32 C29 C30 C31 170.7(4)
C28 C29 C30 C22 175.4(5)
C32 C29 C30 C22 -7.1(8)
C8 C7 C6 C5 -3.2(8)
C4 C5 C6 C7 3.8(8)
C22 C5 C6 C7 179.7(5)
C22 C30 C31 C26 -174.6(5)
C29 C30 C31 C26 7.3(7)
C22 C30 C31 C25 7.6(7)
C29 C30 C31 C25 -170.5(5)
C30 C29 C28 C27 0.7(9)
C32 C29 C28 C27 -176.9(5)
C26 C27 C28 C29 4.9(9)
C26 C31 C25 C24 -178.3(5)
C30 C31 C25 C24 -0.5(8)
C11 C10 C15 C14 3.2(10)
C1 C10 C15 C14 172.8(6)
C31 C25 C24 C23 -5.7(9)
C22 C23 C24 C25 4.6(9)
C15 C10 C11 C12 -2.8(10)
C1 C10 C11 C12 -172.7(6)
C28 C27 C26 C31 -4.3(9)
C25 C31 C26 C27 175.8(5)
C30 C31 C26 C27 -2.0(8)
C9 C3 C2 C1 -0.5(9)
O2 C1 C2 C3 -23.0(8)
C16 C1 C2 C3 98.4(7)
C10 C1 C2 C3 -141.1(6)
C21 C16 C17 C18 -2.1(8)
C1 C16 C17 C18 175.9(5)
C10 C15 C14 C13 -0.3(11)
C12 C13 C14 C15 -3.0(12)
C17 C16 C21 C20 0.0(9)
C1 C16 C21 C20 -177.9(5)
C19 C20 C21 C16 4.2(10)
C14 C13 C12 C11 3.5(11)
C10 C11 C12 C13 -0.6(11)
C21 C20 C19 C18 -6.8(13)
C20 C19 C18 C17 4.7(12)
C16 C17 C18 C19 0.2(9)

loop_
_cod_related_entry_id
_cod_related_entry_database
_cod_related_entry_code
1 ChemSpider 30651876
